data_1509915
loop_
_publ_author_name
'Dreisbach, H.A.'
'Blachnik, R.'

_publ_section_title
;
 The phase diagrams of Ag2 X - Ag Y (X= S,Se,Te; Y= Cl,Br,I): mixtures and
 the structure of Ag5 Te2 Cl
;
_journal_name_full 'Journal of Solid State Chemistry'
_journal_page_first 115
_journal_page_last 122
_journal_paper_doi 10.1016/0022-4596(85)90171-9
_journal_volume 60
_journal_year 1985
_chemical_formula_sum 'Ag5 Cl Te2'
_chemical_name_systematic 'Ag5 Te2 Cl'
_space_group_IT_number 140
_symmetry_space_group_name_Hall '-I 4 2c'
_symmetry_space_group_name_H-M 'I 4/m c m'
_cell_angle_alpha 90
_cell_angle_beta 90
_cell_angle_gamma 90
_cell_formula_units_Z 4
_cell_length_a 9.755
_cell_length_b 9.755
_cell_length_c 7.83
_cell_volume 745.103
_citation_journal_id_ASTM JSSCBI
_cod_data_source_file silver3-x_201.cif
_cod_data_source_block Ag5Cl1Te2
_cod_original_formula_sum 'Ag5 Cl1 Te2'
_cod_database_code 1509915

loop_
_symmetry_equiv_pos_as_xyz
x,y,z
-y,x,z
-x,-y,z
y,-x,z
x,-y,-z+1/2
y,x,-z+1/2
-x,y,-z+1/2
-y,-x,-z+1/2
-x,-y,-z
y,-x,-z
x,y,-z
-y,x,-z
-x,y,z-1/2
-y,-x,z-1/2
x,-y,z-1/2
y,x,z-1/2
x+1/2,y+1/2,z+1/2
-y+1/2,x+1/2,z+1/2
-x+1/2,-y+1/2,z+1/2
y+1/2,-x+1/2,z+1/2
x+1/2,-y+1/2,-z+1
y+1/2,x+1/2,-z+1
-x+1/2,y+1/2,-z+1
-y+1/2,-x+1/2,-z+1
-x+1/2,-y+1/2,-z+1/2
y+1/2,-x+1/2,-z+1/2
x+1/2,y+1/2,-z+1/2
-y+1/2,x+1/2,-z+1/2
-x+1/2,y+1/2,z
-y+1/2,-x+1/2,z
x+1/2,-y+1/2,z
y+1/2,x+1/2,z

loop_
_atom_site_label
_atom_site_type_symbol
_atom_site_fract_x
_atom_site_fract_y
_atom_site_fract_z
_atom_site_occupancy
_atom_site_U_iso_or_equiv
Ag3 Ag+1 0.0508 0.4492 0.2063 0.179 0.0
Ag7 Ag+1 0.302 0.4531 0 0.179 0.0
Ag2 Ag+1 0.4134 0.7631 0.1635 0.089 0.0
Ag1 Ag+1 0.3006 0.4266 0 0.179 0.0
Ag6 Ag+1 0.2731 0.4225 0.0829 0.089 0.0
Ag4 Ag+1 0.2732 0 0.25 0.179 0.0
Te1 Te-2 0.3386 0.1614 0 1 0.0
Ag5 Ag+1 0.1315 0.3685 0.1378 0.179 0.0
Cl1 Cl-1 0 0 0.25 1 0.0
